data_2207133
loop_
_publ_author_name
'Yi Xiong'
'Cui-Rong Sun'
'Mao-Lin Hu'
'Miao-Chang Liu'

_publ_section_title
(4a<i>SR</i>,10a<i>RS</i>)-1,2,3,4,4a,10a-Hexahydro-6,7-dimethoxy-1,1,4a-trimethylphenanthrene-9,10-dione
_journal_coeditor_code AT6045
_journal_issue 11
_journal_name_full 'Acta Crystallographica Section E'
_journal_page_first o3899
_journal_page_last o3900
_journal_paper_doi 10.1107/S1600536805034495
_journal_volume 61
_journal_year 2005
_chemical_formula_iupac 'C19 H24 O4'
_chemical_formula_moiety 'C19 H24 O4'
_chemical_formula_sum 'C19 H24 O4'
_chemical_formula_weight 316.38
_chemical_name_systematic
;(4aS,10aR)-1,2,3,4,4a,10a-Hexahydro-6,7-dimethoxy-1,1,4a-trimethylphenanthrene-
9,10-dione
;
_space_group_IT_number 14
_symmetry_cell_setting monoclinic
_symmetry_space_group_name_Hall '-P 2yn'
_symmetry_space_group_name_H-M 'P 1 21/n 1'
_atom_sites_solution_hydrogens geom
_atom_sites_solution_primary direct
_atom_sites_solution_secondary difmap
_audit_creation_method SHELXL97
_cell_angle_alpha 90.00
_cell_angle_beta 93.955(2)
_cell_angle_gamma 90.00
_cell_formula_units_Z 4
_cell_length_a 7.7629(7)
_cell_length_b 14.0592(12)
_cell_length_c 15.0990(13)
_cell_measurement_reflns_used 1849
_cell_measurement_temperature 298(2)
_cell_measurement_theta_max 24.13
_cell_measurement_theta_min 2.72
_cell_volume 1644.0(2)
_computing_cell_refinement 'SAINT (Bruker, 2002)'
_computing_data_collection 'SMART (Bruker, 2002)'
_computing_data_reduction SAINT
_computing_molecular_graphics 'SHELXTL (Bruker, 2002)'
_computing_publication_material SHELXL97
_computing_structure_refinement 'SHELXL97 (Sheldrick, 1997)'
_computing_structure_solution 'SHELXS97 (Sheldrick, 1997)'
_diffrn_ambient_temperature 298(2)
_diffrn_measured_fraction_theta_full 0.999
_diffrn_measured_fraction_theta_max 0.999
_diffrn_measurement_device_type 'Bruker APEX area-detector'
_diffrn_measurement_method '\f and \w'
_diffrn_radiation_monochromator graphite
_diffrn_radiation_source 'fine-focus sealed tube'
_diffrn_radiation_type MoK\a
_diffrn_radiation_wavelength 0.71073
_diffrn_reflns_av_R_equivalents 0.0269
_diffrn_reflns_av_sigmaI/netI 0.0324
_diffrn_reflns_limit_h_max 9
_diffrn_reflns_limit_h_min -9
_diffrn_reflns_limit_k_max 12
_diffrn_reflns_limit_k_min -16
_diffrn_reflns_limit_l_max 18
_diffrn_reflns_limit_l_min -17
_diffrn_reflns_number 8681
_diffrn_reflns_theta_full 25.21
_diffrn_reflns_theta_max 25.21
_diffrn_reflns_theta_min 1.98
_diffrn_standards_number 0
_exptl_absorpt_coefficient_mu 0.088
_exptl_absorpt_correction_T_max 0.9908
_exptl_absorpt_correction_T_min 0.9848
_exptl_absorpt_correction_type multi-scan
_exptl_absorpt_process_details '(SADABS; Bruker, 2002)'
_exptl_crystal_colour Colourless
_exptl_crystal_density_diffrn 1.278
_exptl_crystal_density_method 'not measured'
_exptl_crystal_description Block
_exptl_crystal_F_000 680
_exptl_crystal_size_max 0.29
_exptl_crystal_size_mid 0.22
_exptl_crystal_size_min 0.14
_refine_diff_density_max 0.238
_refine_diff_density_min -0.266
_refine_ls_extinction_method none
_refine_ls_goodness_of_fit_ref 1.317
_refine_ls_hydrogen_treatment constr
_refine_ls_matrix_type full
_refine_ls_number_parameters 213
_refine_ls_number_reflns 2960
_refine_ls_number_restraints 0
_refine_ls_restrained_S_all 1.317
_refine_ls_R_factor_all 0.0927
_refine_ls_R_factor_gt 0.0831
_refine_ls_shift/su_max 0.001
_refine_ls_shift/su_mean 0.000
_refine_ls_structure_factor_coef Fsqd
_refine_ls_weighting_details 'calc w = 1/[\s^2^(Fo^2^)+(0.0452P)^2^+1.0299P] where P = (Fo^2^+2Fc^2^)/3'
_refine_ls_weighting_scheme calc
_refine_ls_wR_factor_gt 0.1603
_refine_ls_wR_factor_ref 0.1649
_reflns_number_gt 2660
_reflns_number_total 2960
_reflns_threshold_expression I>2\s(I)
_cod_data_source_file at6045.cif
_cod_data_source_block I
_cod_depositor_comments
;
The following automatic conversions were performed:
'_symmetry_cell_setting' value 'Monoclinic' changed to 'monoclinic'
according to '/home/saulius/struct/CIF-dictionaries/cif_core.dic'
dictionary named 'cif_core.dic' version 2.4.1 from 2010-06-29.

Automatic conversion script
Id: cif_fix_enum 1527 2010-12-29 10:47:43Z saulius 

The following automatic conversions were performed:

'_symmetry_cell_setting' value 'Monoclinic' changed to 'monoclinic'
according to /home/saulius/struct/CIF-dictionaries/cif_core.dic
dictionary named 'cif_core.dic' version 2.4.1 from 2010-06-29.

Automatic conversion script
Id: cif_fix_values 1715 2011-07-08 13:25:40Z adriana 
;
_cod_original_sg_symbol_H-M 'P 21/n'
_cod_database_code 2207133
_cod_database_fobs_code 2207133

loop_
_symmetry_equiv_pos_as_xyz
'x, y, z'
'-x+1/2, y+1/2, -z+1/2'
'-x, -y, -z'
'x-1/2, -y-1/2, z-1/2'

loop_
_atom_site_label
_atom_site_fract_x
_atom_site_fract_y
_atom_site_fract_z
_atom_site_U_iso_or_equiv
_atom_site_adp_type
_atom_site_calc_flag
_atom_site_refinement_flags
_atom_site_occupancy
_atom_site_type_symbol
O1 0.1734(3) 0.60765(14) 0.49383(13) 0.0441(5) Uani d . 1 O
O2 0.3092(3) 0.44016(15) 0.49060(13) 0.0477(6) Uani d . 1 O
O3 0.2129(4) 0.29682(17) 0.79487(16) 0.0702(8) Uani d . 1 O
O4 0.0543(3) 0.36088(17) 0.93672(15) 0.0642(7) Uani d . 1 O
C1 0.1680(3) 0.5574(2) 0.56996(18) 0.0346(6) Uani d . 1 C
C2 0.2403(3) 0.4655(2) 0.56770(18) 0.0353(7) Uani d . 1 C
C3 0.2354(3) 0.4090(2) 0.64139(18) 0.0359(7) Uani d . 1 C
H3 0.2838 0.3484 0.6411 0.043 Uiso calc R 1 H
C4 0.1585(3) 0.44106(19) 0.71730(17) 0.0324(6) Uani d . 1 C
C5 0.0910(3) 0.53309(19) 0.72090(18) 0.0315(6) Uani d . 1 C
C6 0.0992(3) 0.59027(19) 0.64609(18) 0.0345(6) Uani d . 1 C
H6 0.0572 0.6522 0.6474 0.041 Uiso calc R 1 H
C7 0.1468(4) 0.3748(2) 0.79117(19) 0.0395(7) Uani d . 1 C
C8 0.0404(4) 0.4062(2) 0.86894(18) 0.0373(7) Uani d . 1 C
C9 -0.0732(3) 0.49208(19) 0.85538(17) 0.0320(6) Uani d . 1 C
H9 -0.0904 0.5168 0.9148 0.038 Uiso calc R 1 H
C10 0.0240(3) 0.57145(19) 0.80713(17) 0.0329(6) Uani d . 1 C
C11 -0.0970(4) 0.6570(2) 0.79435(19) 0.0406(7) Uani d . 1 C
H11A -0.1160 0.6839 0.8520 0.049 Uiso calc R 1 H
H11B -0.0412 0.7052 0.7603 0.049 Uiso calc R 1 H
C12 -0.2701(4) 0.6325(2) 0.7473(2) 0.0473(8) Uani d . 1 C
H12A -0.2532 0.6086 0.6883 0.057 Uiso calc R 1 H
H12B -0.3411 0.6892 0.7414 0.057 Uiso calc R 1 H
C13 -0.3604(4) 0.5578(2) 0.7999(2) 0.0482(8) Uani d . 1 C
H13A -0.4713 0.5434 0.7693 0.058 Uiso calc R 1 H
H13B -0.3821 0.5839 0.8576 0.058 Uiso calc R 1 H
C14 -0.2578(3) 0.4653(2) 0.81340(19) 0.0385(7) Uani d . 1 C
C15 0.1823(4) 0.6023(2) 0.8674(2) 0.0457(8) Uani d . 1 C
H15A 0.2572 0.5486 0.8788 0.069 Uiso calc R 1 H
H15B 0.1449 0.6260 0.9225 0.069 Uiso calc R 1 H
H15C 0.2435 0.6514 0.8385 0.069 Uiso calc R 1 H
C16 0.1123(5) 0.7031(2) 0.4929(2) 0.0528(9) Uani d . 1 C
H16A -0.0066 0.7039 0.5066 0.079 Uiso calc R 1 H
H16B 0.1227 0.7302 0.4352 0.079 Uiso calc R 1 H
H16C 0.1797 0.7397 0.5364 0.079 Uiso calc R 1 H
C17 0.4093(4) 0.3554(2) 0.4921(2) 0.0531(9) Uani d . 1 C
H17A 0.4968 0.3584 0.5402 0.080 Uiso calc R 1 H
H17B 0.4627 0.3490 0.4370 0.080 Uiso calc R 1 H
H17C 0.3358 0.3017 0.5003 0.080 Uiso calc R 1 H
C18 -0.2565(4) 0.4127(2) 0.7244(2) 0.0454(8) Uani d . 1 C
H18A -0.1892 0.3557 0.7321 0.068 Uiso calc R 1 H
H18B -0.2070 0.4529 0.6815 0.068 Uiso calc R 1 H
H18C -0.3727 0.3966 0.7039 0.068 Uiso calc R 1 H
C19 -0.3475(4) 0.4017(3) 0.8787(2) 0.0620(10) Uani d . 1 C
H19A -0.4627 0.3876 0.8551 0.093 Uiso calc R 1 H
H19B -0.3522 0.4341 0.9345 0.093 Uiso calc R 1 H
H19C -0.2839 0.3435 0.8875 0.093 Uiso calc R 1 H

loop_
_atom_site_aniso_label
_atom_site_aniso_U_11
_atom_site_aniso_U_22
_atom_site_aniso_U_33
_atom_site_aniso_U_12
_atom_site_aniso_U_13
_atom_site_aniso_U_23
O1 0.0529(13) 0.0424(12) 0.0381(11) 0.0001(10) 0.0109(9) 0.0046(9)
O2 0.0530(12) 0.0548(14) 0.0368(11) 0.0109(11) 0.0137(9) -0.0051(10)
O3 0.103(2) 0.0492(15) 0.0610(16) 0.0396(14) 0.0268(14) 0.0142(12)
O4 0.0830(18) 0.0637(16) 0.0479(14) 0.0269(13) 0.0195(12) 0.0196(12)
C1 0.0319(14) 0.0376(16) 0.0344(15) -0.0055(12) 0.0040(12) 0.0014(12)
C2 0.0291(14) 0.0423(17) 0.0347(15) -0.0018(12) 0.0033(12) -0.0082(13)
C3 0.0353(15) 0.0296(15) 0.0428(17) 0.0072(12) 0.0032(12) -0.0057(12)
C4 0.0296(13) 0.0319(15) 0.0360(15) 0.0030(12) 0.0044(11) -0.0009(12)
C5 0.0280(13) 0.0295(15) 0.0370(15) -0.0028(11) 0.0034(11) -0.0034(12)
C6 0.0380(15) 0.0251(14) 0.0409(16) -0.0019(12) 0.0072(12) -0.0011(12)
C7 0.0429(16) 0.0332(16) 0.0422(17) 0.0084(13) 0.0015(13) -0.0022(13)
C8 0.0398(16) 0.0380(16) 0.0340(16) -0.0009(13) 0.0018(12) 0.0052(13)
C9 0.0350(14) 0.0344(15) 0.0271(14) 0.0023(12) 0.0051(11) -0.0008(11)
C10 0.0376(14) 0.0298(15) 0.0318(14) 0.0005(12) 0.0060(12) -0.0055(12)
C11 0.0512(18) 0.0297(16) 0.0424(17) 0.0033(13) 0.0135(14) -0.0068(13)
C12 0.0494(18) 0.0363(17) 0.0562(19) 0.0182(15) 0.0031(15) 0.0031(15)
C13 0.0348(15) 0.055(2) 0.055(2) 0.0064(15) 0.0031(14) -0.0073(16)
C14 0.0342(15) 0.0408(17) 0.0409(16) -0.0034(13) 0.0051(12) 0.0016(13)
C15 0.0445(17) 0.052(2) 0.0415(17) -0.0075(15) 0.0064(14) -0.0123(14)
C16 0.065(2) 0.045(2) 0.0476(19) -0.0051(16) 0.0053(16) 0.0096(15)
C17 0.0450(18) 0.069(2) 0.0459(19) 0.0170(17) 0.0092(15) -0.0121(16)
C18 0.0428(17) 0.0379(17) 0.054(2) -0.0075(14) -0.0051(14) -0.0036(14)
C19 0.0498(19) 0.073(3) 0.065(2) -0.0131(18) 0.0107(17) 0.0142(19)

loop_
_atom_type_symbol
_atom_type_description
_atom_type_scat_dispersion_real
_atom_type_scat_dispersion_imag
_atom_type_scat_source
C C 0.0033 0.0016 'International Tables Vol C Tables 4.2.6.8 and 6.1.1.4'
H H 0.0000 0.0000 'International Tables Vol C Tables 4.2.6.8 and 6.1.1.4'
O O 0.0106 0.0060 'International Tables Vol C Tables 4.2.6.8 and 6.1.1.4'

loop_
_geom_angle_atom_site_label_1
_geom_angle_atom_site_label_2
_geom_angle_atom_site_label_3
_geom_angle
_geom_angle_publ_flag
C1 O1 C16 118.1(2) ?
C2 O2 C17 116.8(2) ?
O1 C1 C6 124.8(3) ?
O1 C1 C2 115.0(2) ?
C6 C1 C2 120.3(3) ?
O2 C2 C3 125.3(3) ?
O2 C2 C1 116.1(2) ?
C3 C2 C1 118.6(2) yes
C2 C3 C4 121.0(3) ?
C2 C3 H3 119.5 ?
C4 C3 H3 119.5 ?
C5 C4 C3 120.7(2) ?
C5 C4 C7 121.2(2) ?
C3 C4 C7 118.1(2) ?
C6 C5 C4 117.7(2) yes
C6 C5 C10 121.6(2) ?
C4 C5 C10 120.6(2) ?
C1 C6 C5 121.7(3) ?
C1 C6 H6 119.2 ?
C5 C6 H6 119.2 ?
O3 C7 C4 124.4(3) ?
O3 C7 C8 118.1(3) yes
C4 C7 C8 117.5(2) ?
O4 C8 C9 124.0(3) yes
O4 C8 C7 118.3(3) ?
C9 C8 C7 117.8(2) ?
C8 C9 C10 110.0(2) yes
C8 C9 C14 111.9(2) ?
C10 C9 C14 116.2(2) yes
C8 C9 H9 106.0 ?
C10 C9 H9 106.0 ?
C14 C9 H9 106.0 ?
C11 C10 C5 114.2(2) yes
C11 C10 C15 108.1(2) ?
C5 C10 C15 107.3(2) ?
C11 C10 C9 108.0(2) ?
C5 C10 C9 110.4(2) ?
C15 C10 C9 108.5(2) ?
C12 C11 C10 113.4(2) ?
C12 C11 H11A 108.9 ?
C10 C11 H11A 108.9 ?
C12 C11 H11B 108.9 ?
C10 C11 H11B 108.9 ?
H11A C11 H11B 107.7 ?
C11 C12 C13 109.8(3) ?
C11 C12 H12A 109.7 ?
C13 C12 H12A 109.7 ?
C11 C12 H12B 109.7 ?
C13 C12 H12B 109.7 ?
H12A C12 H12B 108.2 ?
C12 C13 C14 113.7(2) ?
C12 C13 H13A 108.8 ?
C14 C13 H13A 108.8 ?
C12 C13 H13B 108.8 ?
C14 C13 H13B 108.8 ?
H13A C13 H13B 107.7 ?
C13 C14 C19 109.0(3) yes
C13 C14 C18 109.1(2) ?
C19 C14 C18 108.2(3) ?
C13 C14 C9 107.6(2) ?
C19 C14 C9 108.8(2) ?
C18 C14 C9 114.0(2) ?
C10 C15 H15A 109.5 ?
C10 C15 H15B 109.5 ?
H15A C15 H15B 109.5 ?
C10 C15 H15C 109.5 ?
H15A C15 H15C 109.5 ?
H15B C15 H15C 109.5 ?
O1 C16 H16A 109.5 ?
O1 C16 H16B 109.5 ?
H16A C16 H16B 109.5 ?
O1 C16 H16C 109.5 ?
H16A C16 H16C 109.5 ?
H16B C16 H16C 109.5 ?
O2 C17 H17A 109.5 ?
O2 C17 H17B 109.5 ?
H17A C17 H17B 109.5 ?
O2 C17 H17C 109.5 ?
H17A C17 H17C 109.5 ?
H17B C17 H17C 109.5 ?
C14 C18 H18A 109.5 ?
C14 C18 H18B 109.5 ?
H18A C18 H18B 109.5 ?
C14 C18 H18C 109.5 ?
H18A C18 H18C 109.5 ?
H18B C18 H18C 109.5 ?
C14 C19 H19A 109.5 ?
C14 C19 H19B 109.5 ?
H19A C19 H19B 109.5 ?
C14 C19 H19C 109.5 ?
H19A C19 H19C 109.5 ?
H19B C19 H19C 109.5 ?

loop_
_geom_bond_atom_site_label_1
_geom_bond_atom_site_label_2
_geom_bond_distance
_geom_bond_publ_flag
O1 C1 1.352(3) yes
O1 C16 1.423(4) yes
O2 C2 1.362(3) yes
O2 C17 1.421(4) yes
O3 C7 1.210(3) yes
O4 C8 1.204(3) yes
C1 C6 1.380(4) yes
C1 C2 1.411(4) ?
C2 C3 1.370(4) ?
C3 C4 1.403(4) ?
C3 H3 0.9300 ?
C4 C5 1.398(4) ?
C4 C7 1.461(4) yes
C5 C6 1.392(4) ?
C5 C10 1.533(4) yes
C6 H6 0.9300 ?
C7 C8 1.546(4) ?
C8 C9 1.501(4) ?
C9 C10 1.556(4) yes
C9 C14 1.573(4) ?
C9 H9 0.9800 ?
C10 C11 1.530(4) ?
C10 C15 1.540(4) ?
C11 C12 1.515(4) ?
C11 H11A 0.9700 ?
C11 H11B 0.9700 ?
C12 C13 1.518(4) ?
C12 H12A 0.9700 ?
C12 H12B 0.9700 ?
C13 C14 1.531(4) ?
C13 H13A 0.9700 ?
C13 H13B 0.9700 ?
C14 C19 1.534(4) ?
C14 C18 1.535(4) ?
C15 H15A 0.9600 ?
C15 H15B 0.9600 ?
C15 H15C 0.9600 ?
C16 H16A 0.9600 ?
C16 H16B 0.9600 ?
C16 H16C 0.9600 ?
C17 H17A 0.9600 ?
C17 H17B 0.9600 ?
C17 H17C 0.9600 ?
C18 H18A 0.9600 ?
C18 H18B 0.9600 ?
C18 H18C 0.9600 ?
C19 H19A 0.9600 ?
C19 H19B 0.9600 ?
C19 H19C 0.9600 ?

loop_
_geom_torsion_atom_site_label_1
_geom_torsion_atom_site_label_2
_geom_torsion_atom_site_label_3
_geom_torsion_atom_site_label_4
_geom_torsion
_geom_torsion_publ_flag
C16 O1 C1 C6 3.5(4) ?
C16 O1 C1 C2 -176.2(2) ?
C17 O2 C2 C3 -11.3(4) ?
C17 O2 C2 C1 169.1(2) ?
O1 C1 C2 O2 1.5(3) ?
C6 C1 C2 O2 -178.3(2) ?
O1 C1 C2 C3 -178.2(2) ?
C6 C1 C2 C3 2.1(4) ?
O2 C2 C3 C4 -178.8(2) ?
C1 C2 C3 C4 0.7(4) ?
C2 C3 C4 C5 -2.6(4) ?
C2 C3 C4 C7 175.7(3) ?
C3 C4 C5 C6 1.5(4) ?
C7 C4 C5 C6 -176.7(2) ?
C3 C4 C5 C10 -173.7(2) ?
C7 C4 C5 C10 8.1(4) ?
O1 C1 C6 C5 177.1(2) ?
C2 C1 C6 C5 -3.2(4) ?
C4 C5 C6 C1 1.3(4) ?
C10 C5 C6 C1 176.5(2) ?
C5 C4 C7 O3 -174.6(3) yes
C3 C4 C7 O3 7.1(4) ?
C5 C4 C7 C8 6.4(4) ?
C3 C4 C7 C8 -171.9(2) ?
O3 C7 C8 O4 13.9(4) yes
C4 C7 C8 O4 -166.9(3) ?
O3 C7 C8 C9 -166.6(3) ?
C4 C7 C8 C9 12.6(4) ?
O4 C8 C9 C10 136.8(3) ?
C7 C8 C9 C10 -42.6(3) ?
O4 C8 C9 C14 -92.5(3) ?
C7 C8 C9 C14 88.0(3) yes
C6 C5 C10 C11 24.1(3) ?
C4 C5 C10 C11 -160.9(2) ?
C6 C5 C10 C15 -95.8(3) ?
C4 C5 C10 C15 79.2(3) ?
C6 C5 C10 C9 146.1(2) ?
C4 C5 C10 C9 -38.9(3) ?
C8 C9 C10 C11 179.6(2) yes
C14 C9 C10 C11 51.3(3) yes
C8 C9 C10 C5 54.1(3) ?
C14 C9 C10 C5 -74.3(3) ?
C8 C9 C10 C15 -63.3(3) ?
C14 C9 C10 C15 168.3(2) yes
C5 C10 C11 C12 69.0(3) ?
C15 C10 C11 C12 -171.6(2) ?
C9 C10 C11 C12 -54.3(3) ?
C10 C11 C12 C13 59.1(3) ?
C11 C12 C13 C14 -59.1(3) ?
C12 C13 C14 C19 171.4(3) ?
C12 C13 C14 C18 -70.6(3) ?
C12 C13 C14 C9 53.6(3) ?
C8 C9 C14 C13 -178.3(2) ?
C10 C9 C14 C13 -50.9(3) ?
C8 C9 C14 C19 63.7(3) ?
C10 C9 C14 C19 -168.8(2) ?
C8 C9 C14 C18 -57.1(3) ?
C10 C9 C14 C18 70.3(3) ?
